data_7101298
loop_
_publ_author_name
'El Fallah, M. Salah'
'Badyine, Fatima'
'Vicente, Ramon'
'Escuer, Albert'
'Solans, Xavier'
'Font-Bardia, Merc\`e'

_publ_section_title
;
 A new 2D network built from potassium sandwiches {K[CuII3(bdap)3]2} and
 {(\m1,3-SCN)3CuI(NCS)} anions: structure and magnetic behaviour
;
_journal_coden_ASTM CHCOFS
_journal_issue 29
_journal_name_full
;
 Chemical Communications (Cambridge, United Kingdom)
;
_journal_page_first 3113
_journal_page_last 3115
_journal_paper_doi 10.1039/b605078f
_journal_year 2006
_chemical_formula_moiety 'C24 H54 Cu7 K N18 O6 S6, 2(C N S)'
_chemical_formula_sum 'C26 H54 Cu7 K N20 O6 S8'
_chemical_formula_weight 1483.25
_space_group_IT_number 29
_symmetry_cell_setting orthorhombic
_symmetry_space_group_name_Hall 'P 2c -2b'
_symmetry_space_group_name_H-M 'P b c 21'
_atom_sites_solution_hydrogens geom
_atom_sites_solution_primary direct
_atom_sites_solution_secondary difmap
_audit_creation_method SHELXL-97
_cell_angle_alpha 90.00
_cell_angle_beta 90.00
_cell_angle_gamma 90.00
_cell_formula_units_Z 4
_cell_length_a 10.531(1)
_cell_length_b 21.440(1)
_cell_length_c 22.895(1)
_cell_measurement_reflns_used 7843
_cell_measurement_temperature 293(2)
_cell_measurement_theta_max 28.74
_cell_measurement_theta_min 4.35
_cell_volume 5169.3(6)
_computing_cell_refinement automar
_computing_data_collection marxds
_computing_data_reduction marscale
_computing_molecular_graphics ortep3.2
_computing_publication_material platon
_computing_structure_refinement 'SHELXL-97 (Sheldrick, 1997)'
_computing_structure_solution shelxs97
_diffrn_ambient_temperature 293(2)
_diffrn_measured_fraction_theta_full 0.914
_diffrn_measured_fraction_theta_max 0.914
_diffrn_measurement_device_type 'MAR340 with image plate detector'
_diffrn_measurement_method phi-scan
_diffrn_radiation_monochromator graphite
_diffrn_radiation_source 'fine-focus sealed tube'
_diffrn_radiation_type MoK\a
_diffrn_radiation_wavelength 0.71073
_diffrn_reflns_av_R_equivalents 0.0372
_diffrn_reflns_av_sigmaI/netI 0.0262
_diffrn_reflns_limit_h_max 15
_diffrn_reflns_limit_h_min 0
_diffrn_reflns_limit_k_max 31
_diffrn_reflns_limit_k_min 0
_diffrn_reflns_limit_l_max 30
_diffrn_reflns_limit_l_min 0
_diffrn_reflns_number 15271
_diffrn_reflns_theta_full 31.79
_diffrn_reflns_theta_max 31.79
_diffrn_reflns_theta_min 2.10
_exptl_absorpt_coefficient_mu 3.288
_exptl_absorpt_correction_T_max 0.71
_exptl_absorpt_correction_T_min 0.54
_exptl_absorpt_correction_type empirical
_exptl_absorpt_process_details sadabs
_exptl_crystal_colour blue
_exptl_crystal_density_diffrn 1.906
_exptl_crystal_density_method 'not measured'
_exptl_crystal_description prism
_exptl_crystal_F_000 2992
_exptl_crystal_size_max 0.2
_exptl_crystal_size_mid 0.1
_exptl_crystal_size_min 0.1
_refine_diff_density_max 0.411
_refine_diff_density_min -0.394
_refine_diff_density_rms 0.091
_refine_ls_abs_structure_details 'Flack H D (1983), Acta Cryst. A39, 876-881'
_refine_ls_abs_structure_Flack 0.062(12)
_refine_ls_extinction_method none
_refine_ls_goodness_of_fit_ref 1.220
_refine_ls_hydrogen_treatment constr
_refine_ls_matrix_type full
_refine_ls_number_parameters 622
_refine_ls_number_reflns 8234
_refine_ls_number_restraints 1
_refine_ls_restrained_S_all 1.220
_refine_ls_R_factor_all 0.0589
_refine_ls_R_factor_gt 0.0480
_refine_ls_shift/su_max 0.000
_refine_ls_shift/su_mean 0.000
_refine_ls_structure_factor_coef Fsqd
_refine_ls_weighting_details 'calc w=1/[\s^2^(Fo^2^)+(0.0423P)^2^+1.0028P] where P=(Fo^2^+2Fc^2^)/3'
_refine_ls_weighting_scheme calc
_refine_ls_wR_factor_gt 0.0865
_refine_ls_wR_factor_ref 0.0907
_reflns_number_gt 7514
_reflns_number_total 8234
_reflns_threshold_expression >2sigma(I)
_cod_data_source_file b605078f.txt
_cod_original_sg_symbol_H-M Pbc21
_cod_database_code 7101298

loop_
_symmetry_equiv_pos_as_xyz
'x, y, z'
'-x, y+1/2, z'
'x, -y+1/2, z+1/2'
'-x, -y, z+1/2'

loop_
_atom_site_label
_atom_site_type_symbol
_atom_site_fract_x
_atom_site_fract_y
_atom_site_fract_z
_atom_site_U_iso_or_equiv
_atom_site_adp_type
_atom_site_occupancy
_atom_site_symmetry_multiplicity
_atom_site_calc_flag
_atom_site_refinement_flags
Cu1 Cu 0.21313(5) 0.46177(2) 0.12467(3) 0.03386(12) Uani 1 1 d .
Cu2 Cu 0.40774(5) 0.32344(2) 0.13021(3) 0.03540(12) Uani 1 1 d .
Cu3 Cu 0.09913(5) 0.31215(2) 0.09771(3) 0.03577(13) Uani 1 1 d .
Cu4 Cu 0.19870(6) 0.45715(3) 0.36228(3) 0.04052(14) Uani 1 1 d .
Cu5 Cu 0.32155(6) 0.31045(3) 0.38868(3) 0.03914(13) Uani 1 1 d .
Cu6 Cu 0.01715(6) 0.31514(3) 0.35578(3) 0.04567(15) Uani 1 1 d .
Cu7 Cu 0.30557(6) 0.67160(3) 0.23200(4) 0.0577(2) Uani 1 1 d .
K1 K 0.21100(10) 0.35874(4) 0.24361(5) 0.03636(18) Uani 1 1 d .
S1 S 0.2304(3) 0.45796(11) -0.01573(12) 0.0861(6) Uani 1 1 d .
S2 S 0.21630(12) 0.74678(7) 0.16675(6) 0.0441(3) Uani 1 1 d .
S3 S 0.36630(14) 0.73860(7) 0.31575(7) 0.0514(3) Uani 1 1 d .
S4 S 0.12434(15) 0.61376(6) 0.25162(10) 0.0635(5) Uani 1 1 d .
S5 S 0.56866(17) 0.11636(10) 0.47110(9) 0.0674(4) Uani 1 1 d .
S6 S 0.69009(15) 0.56590(8) 0.23120(10) 0.0667(5) Uani 1 1 d .
S7 S 0.1838(2) 0.44977(11) 0.50752(12) 0.0840(6) Uani 1 1 d .
S8 S 0.7082(2) 0.26984(10) 0.50508(12) 0.0867(6) Uani 1 1 d .
O1 O 0.0888(3) 0.39564(15) 0.13666(15) 0.0356(7) Uani 1 1 d .
O2 O 0.3566(3) 0.40945(14) 0.14729(16) 0.0393(8) Uani 1 1 d .
O3 O 0.2421(3) 0.28597(14) 0.14670(15) 0.0360(7) Uani 1 1 d .
O4 O 0.3269(3) 0.39319(15) 0.35395(16) 0.0404(8) Uani 1 1 d .
O5 O 0.0583(3) 0.40283(16) 0.34195(16) 0.0405(7) Uani 1 1 d .
O6 O 0.1871(3) 0.28155(15) 0.34021(17) 0.0399(8) Uani 1 1 d .
N1 N -0.0585(4) 0.3380(2) 0.0577(2) 0.0437(9) Uani 1 1 d .
H1N H -0.0504 0.3322 0.0189 0.052 Uiso 1 1 calc R
H1P H -0.1240 0.3147 0.0703 0.052 Uiso 1 1 calc R
N2 N 0.0632(4) 0.51817(19) 0.1166(2) 0.0423(10) Uani 1 1 d .
H2N H 0.0791 0.5553 0.1334 0.051 Uiso 1 1 calc R
H2P H 0.0449 0.5245 0.0787 0.051 Uiso 1 1 calc R
N3 N 0.3406(5) 0.5287(2) 0.1108(2) 0.0459(10) Uani 1 1 d .
H3N H 0.3251 0.5482 0.0768 0.055 Uiso 1 1 calc R
H3P H 0.3386 0.5569 0.1398 0.055 Uiso 1 1 calc R
N4 N 0.5769(4) 0.3599(2) 0.1176(2) 0.0470(11) Uani 1 1 d .
H4N H 0.6379 0.3316 0.1251 0.056 Uiso 1 1 calc R
H4P H 0.5853 0.3728 0.0804 0.056 Uiso 1 1 calc R
N5 N 0.4664(4) 0.2369(2) 0.1142(2) 0.0478(11) Uani 1 1 d .
H5N H 0.5178 0.2363 0.0828 0.057 Uiso 1 1 calc R
H5P H 0.5093 0.2218 0.1450 0.057 Uiso 1 1 calc R
N6 N 0.0651(5) 0.2207(2) 0.0873(2) 0.0485(11) Uani 1 1 d .
H6N H -0.0190 0.2132 0.0871 0.058 Uiso 1 1 calc R
H6P H 0.0985 0.2070 0.0535 0.058 Uiso 1 1 calc R
N7 N 0.2404(7) 0.3372(3) 0.0201(3) 0.0702(16) Uani 1 1 d .
N8 N 0.3452(5) 0.5156(2) 0.3677(3) 0.0604(14) Uani 1 1 d .
H8N H 0.3276 0.5512 0.3485 0.073 Uiso 1 1 calc R
H8P H 0.3611 0.5249 0.4053 0.073 Uiso 1 1 calc R
N9 N 0.4628(7) 0.3436(3) 0.4402(4) 0.091(2) Uani 1 1 d .
H9N H 0.4391 0.3418 0.4779 0.109 Uiso 1 1 calc R
H9P H 0.5330 0.3202 0.4357 0.109 Uiso 1 1 calc R
N10 N 0.0658(5) 0.5189(3) 0.3801(3) 0.0611(14) Uani 1 1 d .
H10N H 0.0505 0.5198 0.4188 0.073 Uiso 1 1 calc R
H10P H 0.0907 0.5572 0.3687 0.073 Uiso 1 1 calc R
N11 N -0.1559(6) 0.3454(4) 0.3764(4) 0.086(2) Uani 1 1 d .
H11N H -0.2151 0.3250 0.3555 0.103 Uiso 1 1 calc R
H11P H -0.1715 0.3394 0.4146 0.103 Uiso 1 1 calc R
N12 N -0.0353(5) 0.2277(2) 0.3666(3) 0.0640(15) Uani 1 1 d .
H12N H -0.0885 0.2246 0.3973 0.077 Uiso 1 1 calc R
H12P H -0.0760 0.2139 0.3346 0.077 Uiso 1 1 calc R
N13 N 0.3580(5) 0.2217(2) 0.4032(3) 0.0550(12) Uani 1 1 d .
H13N H 0.4422 0.2155 0.4067 0.066 Uiso 1 1 calc R
H13P H 0.3198 0.2089 0.4363 0.066 Uiso 1 1 calc R
N20 N 0.0444(6) 0.8000(3) 0.2467(3) 0.0689(15) Uani 1 1 d .
N21 N 0.5360(5) 0.8029(2) 0.2431(3) 0.0639(15) Uani 1 1 d .
N22 N 0.2159(5) 0.4916(2) 0.2434(3) 0.0565(11) Uani 1 1 d .
N23 N 0.8177(6) 0.1352(3) 0.4365(3) 0.0736(17) Uani 1 1 d .
N24 N 0.4595(5) 0.6255(3) 0.2150(3) 0.0641(14) Uani 1 1 d .
N25 N 0.1502(10) 0.3315(4) 0.4642(4) 0.105(3) Uani 1 1 d .
N26 N 0.8196(15) 0.3795(7) 0.5420(8) 0.077(5) Uani 0.50 1 d P
N26' N 0.8461(11) 0.3667(6) 0.5117(6) 0.052(2) Uani 0.50 1 d P
C1 C -0.0382(4) 0.4180(2) 0.1310(2) 0.0367(9) Uani 1 1 d .
H1 H -0.0922 0.3951 0.1585 0.044 Uiso 1 1 calc R
C2 C -0.0832(5) 0.4044(2) 0.0700(3) 0.0444(12) Uani 1 1 d .
H2 H -0.1733 0.4131 0.0667 0.053 Uiso 1 1 calc R
H2A H -0.0381 0.4304 0.0422 0.053 Uiso 1 1 calc R
C3 C -0.0436(5) 0.4868(2) 0.1463(2) 0.0409(10) Uani 1 1 d .
H3 H -0.1236 0.5045 0.1335 0.049 Uiso 1 1 calc R
H3A H -0.0368 0.4923 0.1882 0.049 Uiso 1 1 calc R
C4 C 0.4649(4) 0.4489(2) 0.1561(2) 0.0381(10) Uani 1 1 d .
H4 H 0.4545 0.4702 0.1937 0.046 Uiso 1 1 calc R
C5 C 0.4649(5) 0.4971(3) 0.1090(3) 0.0526(14) Uani 1 1 d .
H5 H 0.5326 0.5269 0.1155 0.063 Uiso 1 1 calc R
H5A H 0.4777 0.4776 0.0712 0.063 Uiso 1 1 calc R
C6 C 0.5864(4) 0.4131(2) 0.1582(3) 0.0452(12) Uani 1 1 d .
H6 H 0.6566 0.4398 0.1469 0.054 Uiso 1 1 calc R
H6A H 0.6016 0.3981 0.1975 0.054 Uiso 1 1 calc R
C7 C 0.2544(5) 0.2182(2) 0.1487(2) 0.0394(10) Uani 1 1 d .
H7 H 0.2846 0.2055 0.1874 0.047 Uiso 1 1 calc R
C8 C 0.3503(6) 0.1987(2) 0.1030(3) 0.0470(12) Uani 1 1 d .
H8 H 0.3695 0.1546 0.1065 0.056 Uiso 1 1 calc R
H8A H 0.3178 0.2066 0.0641 0.056 Uiso 1 1 calc R
C9 C 0.1262(5) 0.1897(2) 0.1375(3) 0.0462(13) Uani 1 1 d .
H9 H 0.1356 0.1455 0.1295 0.055 Uiso 1 1 calc R
H9A H 0.0733 0.1942 0.1719 0.055 Uiso 1 1 calc R
C10 C 0.2372(6) 0.3868(3) 0.0055(3) 0.0519(14) Uani 1 1 d .
C11 C 0.4519(5) 0.4158(2) 0.3612(3) 0.0449(11) Uani 1 1 d .
H11 H 0.5093 0.3913 0.3366 0.054 Uiso 1 1 calc R
C12 C 0.4567(6) 0.4848(3) 0.3414(3) 0.0611(16) Uani 1 1 d .
H12 H 0.5345 0.5045 0.3547 0.073 Uiso 1 1 calc R
H12A H 0.4532 0.4876 0.2991 0.073 Uiso 1 1 calc R
C13 C 0.4889(6) 0.4070(3) 0.4240(3) 0.0589(15) Uani 1 1 d .
H13 H 0.5786 0.4160 0.4290 0.071 Uiso 1 1 calc R
H13A H 0.4409 0.4353 0.4486 0.071 Uiso 1 1 calc R
C14 C -0.0588(8) 0.4359(4) 0.3352(4) 0.082(2) Uani 1 1 d .
H14 H -0.0792 0.4335 0.2935 0.099 Uiso 1 1 calc R
C15 C -0.0498(9) 0.5002(4) 0.3481(6) 0.098(3) Uani 1 1 d .
H15 H -0.1233 0.5121 0.3711 0.117 Uiso 1 1 calc R
H15A H -0.0533 0.5233 0.3118 0.117 Uiso 1 1 calc R
C16 C -0.1579(12) 0.4062(7) 0.3637(16) 0.275(19) Uani 1 1 d .
H16 H -0.1704 0.4281 0.4003 0.330 Uiso 1 1 calc R
H16A H -0.2334 0.4134 0.3404 0.330 Uiso 1 1 calc R
C17 C 0.1797(6) 0.2137(2) 0.3362(3) 0.0524(14) Uani 1 1 d .
H17 H 0.1586 0.2018 0.2960 0.063 Uiso 1 1 calc R
C18 C 0.0771(6) 0.1910(3) 0.3769(4) 0.065(2) Uani 1 1 d .
H18 H 0.0595 0.1473 0.3696 0.078 Uiso 1 1 calc R
H18A H 0.1043 0.1955 0.4171 0.078 Uiso 1 1 calc R
C19 C 0.3075(6) 0.1874(3) 0.3522(4) 0.0610(17) Uani 1 1 d .
H19 H 0.2994 0.1435 0.3616 0.073 Uiso 1 1 calc R
H19A H 0.3653 0.1915 0.3194 0.073 Uiso 1 1 calc R
C20 C 0.1172(5) 0.7788(3) 0.2145(3) 0.0459(12) Uani 1 1 d .
C21 C 0.4656(5) 0.7783(2) 0.2724(3) 0.0445(12) Uani 1 1 d .
C22 C 0.1806(4) 0.5429(2) 0.2478(2) 0.0397(10) Uani 1 1 d .
C23 C 0.7165(6) 0.1303(3) 0.4508(3) 0.0556(14) Uani 1 1 d .
C24 C 0.5562(6) 0.6001(2) 0.2214(3) 0.0501(13) Uani 1 1 d .
C25 C 0.1635(9) 0.3814(4) 0.4832(3) 0.071(2) Uani 1 1 d .
C26 C 0.7641(10) 0.3355(4) 0.5272(4) 0.086(3) Uani 1 1 d .

loop_
_atom_site_aniso_label
_atom_site_aniso_U_11
_atom_site_aniso_U_22
_atom_site_aniso_U_33
_atom_site_aniso_U_23
_atom_site_aniso_U_13
_atom_site_aniso_U_12
Cu1 0.0329(2) 0.0251(2) 0.0436(3) 0.0020(2) 0.0005(2) 0.00134(19)
Cu2 0.0335(3) 0.0283(2) 0.0444(3) -0.0023(2) 0.0033(2) 0.0033(2)
Cu3 0.0345(3) 0.0278(2) 0.0450(3) -0.0039(2) -0.0039(2) 0.0001(2)
Cu4 0.0453(3) 0.0282(3) 0.0481(4) -0.0046(2) -0.0056(3) 0.0012(2)
Cu5 0.0380(3) 0.0335(3) 0.0459(3) 0.0060(2) -0.0018(2) 0.0042(2)
Cu6 0.0430(3) 0.0373(3) 0.0568(4) 0.0005(3) 0.0083(3) -0.0080(2)
Cu7 0.0446(3) 0.0353(3) 0.0933(6) -0.0011(3) 0.0081(4) 0.0039(3)
K1 0.0429(4) 0.0304(4) 0.0357(4) -0.0002(4) 0.0025(3) -0.0014(4)
S1 0.0916(15) 0.0664(12) 0.1004(18) -0.0004(11) -0.0036(12) 0.0059(11)
S2 0.0395(6) 0.0449(6) 0.0478(7) 0.0066(5) 0.0052(5) 0.0001(5)
S3 0.0439(7) 0.0578(8) 0.0524(8) -0.0036(6) -0.0008(6) 0.0015(6)
S4 0.0533(8) 0.0297(6) 0.1074(14) 0.0045(7) 0.0173(8) 0.0015(6)
S5 0.0551(9) 0.0821(12) 0.0652(11) -0.0002(8) 0.0085(7) 0.0013(8)
S6 0.0500(8) 0.0552(8) 0.0949(14) -0.0047(8) 0.0011(8) 0.0086(7)
S7 0.0898(14) 0.0732(13) 0.0890(15) -0.0140(11) 0.0200(11) 0.0060(10)
S8 0.1035(16) 0.0641(12) 0.0925(16) -0.0004(10) -0.0216(12) 0.0079(11)
O1 0.0327(15) 0.0337(15) 0.0404(19) -0.0017(13) 0.0011(12) 0.0035(12)
O2 0.0277(15) 0.0284(15) 0.062(2) 0.0106(14) -0.0048(14) -0.0040(12)
O3 0.0356(15) 0.0274(15) 0.0450(19) 0.0041(13) 0.0022(13) 0.0031(13)
O4 0.0413(18) 0.0324(16) 0.047(2) 0.0002(14) -0.0079(15) 0.0013(13)
O5 0.0381(17) 0.0347(17) 0.049(2) 0.0025(14) 0.0020(14) -0.0035(14)
O6 0.0446(18) 0.0230(14) 0.052(2) 0.0129(13) -0.0079(15) -0.0051(13)
N1 0.044(2) 0.039(2) 0.047(3) -0.0056(18) -0.0107(18) 0.0002(18)
N2 0.041(2) 0.034(2) 0.052(3) 0.0015(17) -0.0021(18) -0.0012(16)
N3 0.052(2) 0.033(2) 0.053(3) 0.0092(17) -0.0020(19) -0.0038(18)
N4 0.0271(18) 0.045(2) 0.069(3) 0.004(2) 0.0118(18) 0.0116(16)
N5 0.0294(18) 0.048(3) 0.066(3) -0.006(2) -0.0042(18) 0.0058(17)
N6 0.049(2) 0.038(2) 0.059(3) -0.019(2) -0.004(2) -0.0029(19)
N7 0.093(4) 0.061(4) 0.056(3) -0.014(3) 0.017(3) -0.018(3)
N8 0.074(3) 0.028(2) 0.079(4) -0.016(2) -0.019(3) -0.008(2)
N9 0.078(4) 0.081(4) 0.113(6) 0.039(4) -0.049(4) -0.020(4)
N10 0.059(3) 0.054(3) 0.070(4) -0.010(2) 0.007(2) 0.014(2)
N11 0.062(4) 0.081(5) 0.115(6) -0.026(4) 0.017(4) -0.010(3)
N12 0.046(3) 0.063(3) 0.082(4) 0.037(3) -0.017(3) -0.010(2)
N13 0.049(2) 0.045(3) 0.072(3) 0.017(2) 0.000(2) 0.010(2)
N20 0.070(3) 0.073(4) 0.064(4) 0.018(3) 0.017(3) 0.018(3)
N21 0.051(3) 0.040(2) 0.100(5) -0.003(3) 0.000(3) -0.016(2)
N22 0.066(3) 0.034(2) 0.070(3) 0.006(2) 0.001(2) 0.003(2)
N23 0.066(4) 0.082(4) 0.073(4) 0.001(3) 0.011(3) -0.010(3)
N24 0.047(3) 0.055(3) 0.090(4) -0.002(3) 0.012(3) 0.002(2)
N25 0.179(9) 0.066(4) 0.070(5) 0.004(3) 0.036(5) 0.020(5)
N26 0.085(10) 0.044(7) 0.102(13) -0.031(8) 0.009(8) -0.009(6)
N26' 0.052(6) 0.040(6) 0.064(7) 0.006(5) -0.012(5) -0.015(5)
C1 0.031(2) 0.043(2) 0.036(2) -0.0081(19) 0.0052(18) 0.0075(17)
C2 0.044(3) 0.034(2) 0.055(3) 0.003(2) -0.017(2) -0.001(2)
C3 0.046(3) 0.029(2) 0.048(3) 0.0030(18) -0.003(2) 0.0033(19)
C4 0.0239(19) 0.044(3) 0.046(3) -0.004(2) 0.0022(17) -0.0136(18)
C5 0.033(2) 0.054(3) 0.071(4) 0.003(3) 0.004(2) -0.010(2)
C6 0.027(2) 0.043(3) 0.065(3) 0.009(2) 0.001(2) 0.0047(19)
C7 0.048(3) 0.030(2) 0.040(3) 0.0036(18) 0.000(2) 0.001(2)
C8 0.063(3) 0.020(2) 0.058(3) -0.018(2) -0.005(3) 0.005(2)
C9 0.046(3) 0.023(2) 0.070(4) -0.013(2) 0.010(2) -0.0069(18)
C10 0.060(3) 0.058(4) 0.038(3) -0.019(2) 0.015(2) -0.019(3)
C11 0.041(2) 0.038(2) 0.055(3) -0.006(2) 0.001(2) 0.001(2)
C12 0.057(3) 0.067(4) 0.059(4) 0.002(3) -0.001(3) -0.036(3)
C13 0.049(3) 0.059(4) 0.069(4) -0.001(3) -0.004(3) -0.009(3)
C14 0.073(5) 0.083(5) 0.090(6) -0.031(4) -0.009(4) 0.036(4)
C15 0.075(5) 0.073(5) 0.145(10) -0.014(6) -0.004(6) 0.004(4)
C16 0.073(7) 0.090(9) 0.066(6) -0.026(9) 0.001(7) 0.024(6)
C17 0.070(4) 0.023(2) 0.064(4) 0.007(2) -0.007(3) -0.009(2)
C18 0.042(3) 0.052(3) 0.101(6) 0.024(3) 0.005(3) -0.018(2)
C19 0.066(4) 0.032(3) 0.085(5) -0.007(3) 0.014(3) 0.010(2)
C20 0.039(2) 0.045(3) 0.053(3) 0.005(2) 0.006(2) 0.000(2)
C21 0.040(2) 0.037(2) 0.056(3) -0.008(2) -0.014(2) -0.003(2)
C22 0.042(2) 0.037(2) 0.040(2) 0.0033(19) 0.007(2) -0.0127(18)
C23 0.062(4) 0.056(4) 0.049(3) -0.017(3) -0.003(3) -0.003(3)
C24 0.052(3) 0.035(2) 0.063(4) -0.003(2) 0.015(2) -0.009(2)
C25 0.111(6) 0.074(5) 0.026(3) 0.003(3) 0.020(3) 0.028(4)
C26 0.108(7) 0.061(5) 0.090(6) 0.006(4) 0.026(5) 0.042(5)

loop_
_atom_type_symbol
_atom_type_description
_atom_type_scat_dispersion_real
_atom_type_scat_dispersion_imag
_atom_type_scat_source
C C 0.0033 0.0016 'International Tables Vol C Tables 4.2.6.8 and 6.1.1.4'
H H 0.0000 0.0000 'International Tables Vol C Tables 4.2.6.8 and 6.1.1.4'
Cu Cu 0.3201 1.2651 'International Tables Vol C Tables 4.2.6.8 and 6.1.1.4'
N N 0.0061 0.0033 'International Tables Vol C Tables 4.2.6.8 and 6.1.1.4'
O O 0.0106 0.0060 'International Tables Vol C Tables 4.2.6.8 and 6.1.1.4'
S S 0.1246 0.1234 'International Tables Vol C Tables 4.2.6.8 and 6.1.1.4'
K K 0.2009 0.2494 'International Tables Vol C Tables 4.2.6.8 and 6.1.1.4'

loop_
_geom_angle_atom_site_label_1
_geom_angle_atom_site_label_2
_geom_angle_atom_site_label_3
_geom_angle
_geom_angle_site_symmetry_1
_geom_angle_site_symmetry_3
O1 Cu1 O2 93.69(13) . .
O1 Cu1 N3 178.86(18) . .
O2 Cu1 N3 86.24(16) . .
O1 Cu1 N2 85.54(15) . .
O2 Cu1 N2 169.85(18) . .
N3 Cu1 N2 94.73(19) . .
O1 Cu1 K1 55.12(10) . .
O2 Cu1 K1 55.72(10) . .
N3 Cu1 K1 125.60(14) . .
N2 Cu1 K1 116.60(13) . .
O3 Cu2 O2 95.89(13) . .
O3 Cu2 N4 177.15(19) . .
O2 Cu2 N4 84.53(15) . .
O3 Cu2 N5 85.96(15) . .
O2 Cu2 N5 177.74(16) . .
N4 Cu2 N5 93.55(17) . .
O3 Cu2 K1 53.29(10) . .
O2 Cu2 K1 58.12(10) . .
N4 Cu2 K1 125.09(15) . .
N5 Cu2 K1 122.46(15) . .
O3 Cu3 N1 172.54(18) . .
O3 Cu3 O1 92.46(14) . .
N1 Cu3 O1 84.86(16) . .
O3 Cu3 N6 85.72(17) . .
N1 Cu3 N6 93.95(19) . .
O1 Cu3 N6 156.37(18) . .
O3 Cu3 N7 90.6(2) . .
N1 Cu3 N7 96.7(2) . .
O1 Cu3 N7 99.49(18) . .
N6 Cu3 N7 104.1(2) . .
O3 Cu3 K1 46.55(10) . .
N1 Cu3 K1 127.88(14) . .
O1 Cu3 K1 51.00(10) . .
N6 Cu3 K1 115.47(15) . .
N7 Cu3 K1 114.60(16) . .
O4 Cu4 O5 94.75(15) . .
O4 Cu4 N10 173.4(2) . .
O5 Cu4 N10 84.9(2) . .
O4 Cu4 N8 84.90(19) . .
O5 Cu4 N8 169.7(2) . .
N10 Cu4 N8 96.6(2) . .
O4 Cu4 K1 57.40(11) . .
O5 Cu4 K1 58.07(11) . .
N10 Cu4 K1 127.03(18) . .
N8 Cu4 K1 113.93(18) . .
O6 Cu5 O4 94.60(14) . .
O6 Cu5 N13 85.92(19) . .
O4 Cu5 N13 160.9(2) . .
O6 Cu5 N9 178.5(2) . .
O4 Cu5 N9 84.1(2) . .
N13 Cu5 N9 95.6(2) . .
O6 Cu5 K1 47.76(10) . .
O4 Cu5 K1 51.80(11) . .
N13 Cu5 K1 119.18(18) . .
N9 Cu5 K1 131.4(2) . .
O5 Cu6 O6 96.98(14) . .
O5 Cu6 N12 176.00(19) . .
O6 Cu6 N12 85.97(19) . .
O5 Cu6 N11 85.8(2) . .
O6 Cu6 N11 176.1(3) . .
N12 Cu6 N11 91.3(3) . .
O5 Cu6 K1 58.81(11) . .
O6 Cu6 K1 54.40(10) . .
N12 Cu6 K1 121.6(2) . .
N11 Cu6 K1 129.5(3) . .
N24 Cu7 S4 117.01(17) . .
N24 Cu7 S2 123.2(2) . .
S4 Cu7 S2 99.08(6) . .
N24 Cu7 S3 103.6(2) . .
S4 Cu7 S3 111.85(7) . .
S2 Cu7 S3 101.19(5) . .
O3 K1 O6 108.52(10) . .
O3 K1 N22 124.57(15) . .
O6 K1 N22 126.83(16) . .
O3 K1 O1 61.29(10) . .
O6 K1 O1 143.33(10) . .
N22 K1 O1 74.44(15) . .
O3 K1 O2 62.14(10) . .
O6 K1 O2 151.50(10) . .
N22 K1 O2 67.29(14) . .
O1 K1 O2 59.05(9) . .
O3 K1 O4 143.33(10) . .
O6 K1 O4 59.72(10) . .
N22 K1 O4 74.89(15) . .
O1 K1 O4 149.23(9) . .
O2 K1 O4 110.16(11) . .
O3 K1 N21 69.71(16) . 2_645
O6 K1 N21 80.90(16) . 2_645
N22 K1 N21 113.14(16) . 2_645
O1 K1 N21 121.13(17) . 2_645
O2 K1 N21 70.60(15) . 2_645
O4 K1 N21 73.99(16) . 2_645
O3 K1 O5 151.16(11) . .
O6 K1 O5 61.90(11) . .
N22 K1 O5 71.82(14) . .
O1 K1 O5 108.68(10) . .
O2 K1 O5 139.09(9) . .
O4 K1 O5 58.58(11) . .
N21 K1 O5 129.61(17) 2_645 .
O3 K1 N20 83.45(16) . 2_545
O6 K1 N20 69.27(14) . 2_545
N22 K1 N20 116.12(18) . 2_545
O1 K1 N20 74.43(14) . 2_545
O2 K1 N20 131.00(15) . 2_545
O4 K1 N20 117.92(16) . 2_545
N21 K1 N20 130.73(16) 2_645 2_545
O5 K1 N20 67.71(16) . 2_545
O3 K1 Cu2 35.04(7) . .
O6 K1 Cu2 122.03(8) . .
N22 K1 Cu2 102.11(13) . .
O1 K1 Cu2 71.61(7) . .
O2 K1 Cu2 35.08(7) . .
O4 K1 Cu2 117.67(8) . .
N21 K1 Cu2 49.53(15) 2_645 .
O5 K1 Cu2 173.30(8) . .
N20 K1 Cu2 118.33(15) 2_545 .
O3 K1 Cu6 121.78(8) . .
O6 K1 Cu6 35.10(8) . .
N22 K1 Cu6 106.63(13) . .
O1 K1 Cu6 116.64(7) . .
O2 K1 Cu6 172.95(7) . .
O4 K1 Cu6 70.49(8) . .
N21 K1 Cu6 115.91(14) 2_645 .
O5 K1 Cu6 34.89(7) . .
N20 K1 Cu6 47.48(13) 2_545 .
Cu2 K1 Cu6 151.26(3) . .
O3 K1 Cu4 174.55(8) . .
O6 K1 Cu4 74.51(8) . .
N22 K1 Cu4 52.35(14) . .
O1 K1 Cu4 119.10(7) . .
O2 K1 Cu4 112.99(7) . .
O4 K1 Cu4 34.16(7) . .
N21 K1 Cu4 106.78(14) 2_645 .
O5 K1 Cu4 34.25(7) . .
N20 K1 Cu4 101.95(15) 2_545 .
Cu2 K1 Cu4 139.51(3) . .
Cu6 K1 Cu4 63.34(3) . .
C20 S2 Cu7 96.6(2) . .
C21 S3 Cu7 89.79(19) . .
C22 S4 Cu7 100.87(17) . .
C1 O1 Cu1 111.9(3) . .
C1 O1 Cu3 108.1(3) . .
Cu1 O1 Cu3 123.42(17) . .
C1 O1 K1 126.1(3) . .
Cu1 O1 K1 91.11(12) . .
Cu3 O1 K1 96.25(12) . .
C4 O2 Cu1 108.3(3) . .
C4 O2 Cu2 111.3(3) . .
Cu1 O2 Cu2 134.47(18) . .
C4 O2 K1 122.3(3) . .
Cu1 O2 K1 90.47(12) . .
Cu2 O2 K1 86.80(11) . .
C7 O3 Cu2 109.6(3) . .
C7 O3 Cu3 111.8(3) . .
Cu2 O3 Cu3 117.19(16) . .
C7 O3 K1 123.6(3) . .
Cu2 O3 K1 91.67(13) . .
Cu3 O3 K1 102.06(13) . .
C11 O4 Cu4 113.3(3) . .
C11 O4 Cu5 107.0(3) . .
Cu4 O4 Cu5 125.9(2) . .
C11 O4 K1 125.6(3) . .
Cu4 O4 K1 88.44(12) . .
Cu5 O4 K1 96.41(13) . .
C14 O5 Cu4 112.7(4) . .
C14 O5 Cu6 107.6(4) . .
Cu4 O5 Cu6 135.0(2) . .
C14 O5 K1 123.4(4) . .
Cu4 O5 K1 87.68(13) . .
Cu6 O5 K1 86.31(13) . .
C17 O6 Cu5 113.7(3) . .
C17 O6 Cu6 109.2(3) . .
Cu5 O6 Cu6 117.0(2) . .
C17 O6 K1 123.3(3) . .
Cu5 O6 K1 101.72(13) . .
Cu6 O6 K1 90.49(12) . .
C2 N1 Cu3 109.3(3) . .
C2 N1 H1N 109.8 . .
Cu3 N1 H1N 109.8 . .
C2 N1 H1P 109.8 . .
Cu3 N1 H1P 109.8 . .
H1N N1 H1P 108.3 . .
C3 N2 Cu1 106.5(3) . .
C3 N2 H2N 110.4 . .
Cu1 N2 H2N 110.4 . .
C3 N2 H2P 110.4 . .
Cu1 N2 H2P 110.4 . .
H2N N2 H2P 108.6 . .
C5 N3 Cu1 105.8(3) . .
C5 N3 H3N 110.6 . .
Cu1 N3 H3N 110.6 . .
C5 N3 H3P 110.6 . .
Cu1 N3 H3P 110.6 . .
H3N N3 H3P 108.7 . .
C6 N4 Cu2 106.0(3) . .
C6 N4 H4N 110.5 . .
Cu2 N4 H4N 110.5 . .
C6 N4 H4P 110.5 . .
Cu2 N4 H4P 110.5 . .
H4N N4 H4P 108.7 . .
C8 N5 Cu2 106.8(3) . .
C8 N5 H5N 110.4 . .
Cu2 N5 H5N 110.4 . .
C8 N5 H5P 110.4 . .
Cu2 N5 H5P 110.4 . .
H5N N5 H5P 108.6 . .
C9 N6 Cu3 105.7(3) . .
C9 N6 H6N 110.6 . .
Cu3 N6 H6N 110.6 . .
C9 N6 H6P 110.6 . .
Cu3 N6 H6P 110.6 . .
H6N N6 H6P 108.7 . .
C10 N7 Cu3 114.8(5) . .
C12 N8 Cu4 108.1(3) . .
C12 N8 H8N 110.1 . .
Cu4 N8 H8N 110.1 . .
C12 N8 H8P 110.1 . .
Cu4 N8 H8P 110.1 . .
H8N N8 H8P 108.4 . .
C13 N9 Cu5 108.8(4) . .
C13 N9 H9N 109.9 . .
Cu5 N9 H9N 109.9 . .
C13 N9 H9P 109.9 . .
Cu5 N9 H9P 109.9 . .
H9N N9 H9P 108.3 . .
C15 N10 Cu4 107.5(5) . .
C15 N10 H10N 110.2 . .
Cu4 N10 H10N 110.2 . .
C15 N10 H10P 110.2 . .
Cu4 N10 H10P 110.2 . .
H10N N10 H10P 108.5 . .
C16 N11 Cu6 106.3(7) . .
C16 N11 H11N 110.5 . .
Cu6 N11 H11N 110.5 . .
C16 N11 H11P 110.5 . .
Cu6 N11 H11P 110.5 . .
H11N N11 H11P 108.7 . .
C18 N12 Cu6 108.0(4) . .
C18 N12 H12N 110.1 . .
Cu6 N12 H12N 110.1 . .
C18 N12 H12P 110.1 . .
Cu6 N12 H12P 110.1 . .
H12N N12 H12P 108.4 . .
C19 N13 Cu5 106.1(4) . .
C19 N13 H13N 110.5 . .
Cu5 N13 H13N 110.5 . .
C19 N13 H13P 110.5 . .
Cu5 N13 H13P 110.5 . .
H13N N13 H13P 108.7 . .
C20 N20 K1 138.7(6) . 2
C21 N21 K1 141.9(6) . 2_655
C22 N22 K1 159.6(4) . .
C24 N24 Cu7 160.8(6) . .
N26' N26 C26 69.0(14) . .
N26 N26' C26 70.6(16) . .
O1 C1 C2 108.3(4) . .
O1 C1 C3 109.9(4) . .
C2 C1 C3 113.0(4) . .
O1 C1 H1 108.5 . .
C2 C1 H1 108.5 . .
C3 C1 H1 108.5 . .
N1 C2 C1 108.0(4) . .
N1 C2 H2 110.1 . .
C1 C2 H2 110.1 . .
N1 C2 H2A 110.1 . .
C1 C2 H2A 110.1 . .
H2 C2 H2A 108.4 . .
N2 C3 C1 108.0(4) . .
N2 C3 H3 110.1 . .
C1 C3 H3 110.1 . .
N2 C3 H3A 110.1 . .
C1 C3 H3A 110.1 . .
H3 C3 H3A 108.4 . .
O2 C4 C6 112.5(4) . .
O2 C4 C5 107.8(4) . .
C6 C4 C5 112.3(4) . .
O2 C4 H4 108.0 . .
C6 C4 H4 108.0 . .
C5 C4 H4 108.0 . .
N3 C5 C4 107.4(4) . .
N3 C5 H5 110.2 . .
C4 C5 H5 110.2 . .
N3 C5 H5A 110.2 . .
C4 C5 H5A 110.2 . .
H5 C5 H5A 108.5 . .
N4 C6 C4 108.7(4) . .
N4 C6 H6 110.0 . .
C4 C6 H6 110.0 . .
N4 C6 H6A 110.0 . .
C4 C6 H6A 110.0 . .
H6 C6 H6A 108.3 . .
O3 C7 C9 108.6(4) . .
O3 C7 C8 108.2(4) . .
C9 C7 C8 111.7(4) . .
O3 C7 H7 109.4 . .
C9 C7 H7 109.4 . .
C8 C7 H7 109.4 . .
N5 C8 C7 106.0(4) . .
N5 C8 H8 110.5 . .
C7 C8 H8 110.5 . .
N5 C8 H8A 110.5 . .
C7 C8 H8A 110.5 . .
H8 C8 H8A 108.7 . .
N6 C9 C7 109.9(4) . .
N6 C9 H9 109.7 . .
C7 C9 H9 109.7 . .
N6 C9 H9A 109.7 . .
C7 C9 H9A 109.7 . .
H9 C9 H9A 108.2 . .
N7 C10 S1 179.1(8) . .
O4 C11 C13 108.2(5) . .
O4 C11 C12 108.9(4) . .
C13 C11 C12 113.1(5) . .
O4 C11 H11 108.9 . .
C13 C11 H11 108.9 . .
C12 C11 H11 108.9 . .
N8 C12 C11 106.3(5) . .
N8 C12 H12 110.5 . .
C11 C12 H12 110.5 . .
N8 C12 H12A 110.5 . .
C11 C12 H12A 110.5 . .
H12 C12 H12A 108.7 . .
N9 C13 C11 108.4(6) . .
N9 C13 H13 110.0 . .
C11 C13 H13 110.0 . .
N9 C13 H13A 110.0 . .
C11 C13 H13A 110.0 . .
H13 C13 H13A 108.4 . .
C16 C14 C15 113.6(11) . .
C16 C14 O5 111.8(10) . .
C15 C14 O5 113.8(7) . .
C16 C14 H14 105.6 . .
C15 C14 H14 105.6 . .
O5 C14 H14 105.6 . .
C14 C15 N10 115.1(7) . .
C14 C15 H15 108.5 . .
N10 C15 H15 108.5 . .
C14 C15 H15A 108.5 . .
N10 C15 H15A 108.5 . .
H15 C15 H15A 107.5 . .
N11 C16 C14 122.6(12) . .
N11 C16 H16 106.7 . .
C14 C16 H16 106.7 . .
N11 C16 H16A 106.7 . .
C14 C16 H16A 106.7 . .
H16 C16 H16A 106.6 . .
O6 C17 C19 108.1(5) . .
O6 C17 C18 108.8(5) . .
C19 C17 C18 111.7(5) . .
O6 C17 H17 109.4 . .
C19 C17 H17 109.4 . .
C18 C17 H17 109.4 . .
N12 C18 C17 108.2(5) . .
N12 C18 H18 110.1 . .
C17 C18 H18 110.1 . .
N12 C18 H18A 110.1 . .
C17 C18 H18A 110.1 . .
H18 C18 H18A 108.4 . .
N13 C19 C17 109.1(5) . .
N13 C19 H19 109.9 . .
C17 C19 H19 109.9 . .
N13 C19 H19A 109.9 . .
C17 C19 H19A 109.9 . .
H19 C19 H19A 108.3 . .
N20 C20 S2 177.4(6) . .
N21 C21 S3 177.1(5) . .
N22 C22 S4 176.9(5) . .
N23 C23 S5 175.0(7) . .
N24 C24 S6 179.0(6) . .
N25 C25 S7 178.4(8) . .
N26' C26 S8 133.5(10) . .
N26 C26 S8 171.2(11) . .

loop_
_geom_bond_atom_site_label_1
_geom_bond_atom_site_label_2
_geom_bond_distance
_geom_bond_site_symmetry_2
Cu1 O1 1.949(3) .
Cu1 O2 1.951(3) .
Cu1 N3 1.990(4) .
Cu1 N2 1.997(4) .
Cu1 K1 3.5065(12) .
Cu2 O3 1.957(3) .
Cu2 O2 1.961(3) .
Cu2 N4 1.967(4) .
Cu2 N5 1.989(4) .
Cu2 K1 3.4067(13) .
Cu3 O3 1.960(3) .
Cu3 N1 1.975(4) .
Cu3 O1 2.003(3) .
Cu3 N6 2.007(4) .
Cu3 N7 2.378(6) .
Cu3 K1 3.6802(13) .
Cu4 O4 1.934(3) .
Cu4 O5 1.939(4) .
Cu4 N10 1.970(5) .
Cu4 N8 1.991(5) .
Cu4 K1 3.4425(13) .
Cu5 O6 1.903(4) .
Cu5 O4 1.945(3) .
Cu5 N13 1.969(5) .
Cu5 N9 2.027(6) .
Cu5 K1 3.6686(14) .
Cu6 O5 1.955(3) .
Cu6 O6 1.962(4) .
Cu6 N12 1.970(5) .
Cu6 N11 1.991(7) .
Cu6 K1 3.4112(13) .
Cu7 N24 1.938(5) .
Cu7 S4 2.3200(17) .
Cu7 S2 2.3902(16) .
Cu7 S3 2.4797(18) .
K1 O3 2.732(4) .
K1 O6 2.774(4) .
K1 N22 2.849(4) .
K1 O1 2.877(4) .
K1 O2 2.897(4) .
K1 O4 2.901(4) .
K1 N21 2.921(5) 2_645
K1 O5 2.924(4) .
K1 N20 2.971(6) 2_545
S1 C10 1.602(8) .
S2 C20 1.660(6) .
S3 C21 1.675(6) .
S4 C22 1.633(5) .
S5 C23 1.652(7) .
S6 C24 1.605(6) .
S7 C25 1.582(9) .
S8 C26 1.608(11) .
O1 C1 1.427(5) .
O2 C4 1.434(5) .
O3 C7 1.460(5) .
O4 C11 1.412(6) .
O5 C14 1.430(8) .
O6 C17 1.459(6) .
N1 C2 1.475(7) .
N1 H1N 0.9000 .
N1 H1P 0.9000 .
N2 C3 1.475(7) .
N2 H2N 0.9000 .
N2 H2P 0.9000 .
N3 C5 1.473(7) .
N3 H3N 0.9000 .
N3 H3P 0.9000 .
N4 C6 1.475(8) .
N4 H4N 0.9000 .
N4 H4P 0.9000 .
N5 C8 1.494(7) .
N5 H5N 0.9000 .
N5 H5P 0.9000 .
N6 C9 1.476(8) .
N6 H6N 0.9000 .
N6 H6P 0.9000 .
N7 C10 1.117(9) .
N8 C12 1.475(9) .
N8 H8N 0.9000 .
N8 H8P 0.9000 .
N9 C13 1.437(9) .
N9 H9N 0.9000 .
N9 H9P 0.9000 .
N10 C15 1.476(11) .
N10 H10N 0.9000 .
N10 H10P 0.9000 .
N11 C16 1.335(17) .
N11 H11N 0.9000 .
N11 H11P 0.9000 .
N12 C18 1.441(8) .
N12 H12N 0.9000 .
N12 H12P 0.9000 .
N13 C19 1.479(9) .
N13 H13N 0.9000 .
N13 H13P 0.9000 .
N20 C20 1.157(8) .
N20 K1 2.971(6) 2
N21 C21 1.131(8) .
N21 K1 2.921(5) 2_655
N22 C22 1.165(6) .
N23 C23 1.120(8) .
N24 C24 1.165(8) .
N25 C25 1.163(11) .
N26 N26' 0.796(16) .
N26 C26 1.160(17) .
N26' C26 1.147(15) .
C1 C2 1.503(7) .
C1 C3 1.517(7) .
C1 H1 0.9800 .
C2 H2 0.9700 .
C2 H2A 0.9700 .
C3 H3 0.9700 .
C3 H3A 0.9700 .
C4 C6 1.492(6) .
C4 C5 1.494(8) .
C4 H4 0.9800 .
C5 H5 0.9700 .
C5 H5A 0.9700 .
C6 H6 0.9700 .
C6 H6A 0.9700 .
C7 C9 1.504(7) .
C7 C8 1.513(8) .
C7 H7 0.9800 .
C8 H8 0.9700 .
C8 H8A 0.9700 .
C9 H9 0.9700 .
C9 H9A 0.9700 .
C11 C13 1.501(10) .
C11 C12 1.549(9) .
C11 H11 0.9800 .
C12 H12 0.9700 .
C12 H12A 0.9700 .
C13 H13 0.9700 .
C13 H13A 0.9700 .
C14 C16 1.39(2) .
C14 C15 1.413(12) .
C14 H14 0.9800 .
C15 H15 0.9700 .
C15 H15A 0.9700 .
C16 H16 0.9700 .
C16 H16A 0.9700 .
C17 C19 1.505(9) .
C17 C18 1.507(9) .
C17 H17 0.9800 .
C18 H18 0.9700 .
C18 H18A 0.9700 .
C19 H19 0.9700 .
C19 H19A 0.9700 .
